data_7132963
loop_
_publ_author_name
'Su, Yangzhe'
'Wang, Min'
'Xu, Jianping'
'Chen, Weinan'
'Zhou, Gang'

_publ_section_title
;
 C-H arylation of thiopyran derivatives with aryl halides.
;
_journal_issue 39
_journal_name_full 'Chemical communications (Cambridge, England)'
_journal_page_first 5193
_journal_page_last 5196
_journal_paper_doi 10.1039/d4cc00719k
_journal_volume 60
_journal_year 2024
_chemical_formula_moiety 'C27 H24 S'
_chemical_formula_sum 'C27 H24 S'
_chemical_formula_weight 380.52
_space_group_crystal_system triclinic
_space_group_IT_number 2
_space_group_name_Hall '-P 1'
_space_group_name_H-M_alt 'P -1'
_atom_sites_solution_hydrogens geom
_atom_sites_solution_primary dual
_audit_creation_date 2023-11-20
_audit_creation_method
;
Olex2 1.5-beta
(compiled 2023.08.24 svn.re1ec1418 for OlexSys, GUI svn.r6817)
;
_audit_update_record
;
2023-11-27 deposited with the CCDC.	2024-04-15 downloaded from the CCDC.
;
_cell_angle_alpha 91.326(2)
_cell_angle_beta 92.661(3)
_cell_angle_gamma 113.371(3)
_cell_formula_units_Z 4
_cell_length_a 12.0192(7)
_cell_length_b 13.1986(7)
_cell_length_c 13.5978(7)
_cell_measurement_reflns_used 3774
_cell_measurement_temperature 100
_cell_measurement_theta_max 63.67
_cell_measurement_theta_min 3.65
_cell_volume 1975.96(19)
_computing_cell_refinement 'SAINT V8.40A (Bruker, 2019)'
_computing_data_reduction 'SAINT V8.40A (Bruker, 2019)'
_computing_molecular_graphics 'Olex2 1.5-beta (Dolomanov et al., 2009)'
_computing_publication_material 'Olex2 1.5-beta (Dolomanov et al., 2009)'
_computing_structure_refinement 'SHELXL 2018/3 (Sheldrick, 2015)'
_computing_structure_solution 'ShelXT (Sheldrick, 2015)'
_diffrn_ambient_temperature 100
_diffrn_measured_fraction_theta_full 0.970
_diffrn_measured_fraction_theta_max 0.970
_diffrn_measurement_device_type 'D8 VENTURE'
_diffrn_measurement_method '\f and \w scans'
_diffrn_radiation_type CuK\a
_diffrn_radiation_wavelength 1.54178
_diffrn_reflns_av_R_equivalents 0.0699
_diffrn_reflns_av_unetI/netI 0.0826
_diffrn_reflns_Laue_measured_fraction_full 0.970
_diffrn_reflns_Laue_measured_fraction_max 0.970
_diffrn_reflns_limit_h_max 13
_diffrn_reflns_limit_h_min -14
_diffrn_reflns_limit_k_max 14
_diffrn_reflns_limit_k_min -15
_diffrn_reflns_limit_l_max 15
_diffrn_reflns_limit_l_min -15
_diffrn_reflns_number 14707
_diffrn_reflns_point_group_measured_fraction_full 0.970
_diffrn_reflns_point_group_measured_fraction_max 0.970
_diffrn_reflns_theta_full 63.907
_diffrn_reflns_theta_max 63.907
_diffrn_reflns_theta_min 3.257
_diffrn_source_current 1.2
_diffrn_source_power 0.06
_diffrn_source_voltage 50.0
_diffrn_standards_number 0
_exptl_absorpt_coefficient_mu 1.501
_exptl_absorpt_correction_T_max 0.7524
_exptl_absorpt_correction_T_min 0.3919
_exptl_absorpt_correction_type multi-scan
_exptl_absorpt_process_details
;
SADABS-2016/2 (Bruker,2016/2) was used for absorption correction.
wR2(int) was 0.1512 before and 0.0972 after correction.
The Ratio of minimum to maximum transmission is 0.5209.
The \l/2 correction factor is Not present.
;
_exptl_crystal_colour black
_exptl_crystal_colour_primary black
_exptl_crystal_density_diffrn 1.279
_exptl_crystal_description block
_exptl_crystal_F_000 808
_exptl_crystal_size_max 0.15
_exptl_crystal_size_mid 0.09
_exptl_crystal_size_min 0.08
_refine_diff_density_max 0.921
_refine_diff_density_min -0.787
_refine_diff_density_rms 0.128
_refine_ls_extinction_method none
_refine_ls_goodness_of_fit_ref 1.104
_refine_ls_hydrogen_treatment constr
_refine_ls_matrix_type full
_refine_ls_number_parameters 509
_refine_ls_number_reflns 6348
_refine_ls_number_restraints 0
_refine_ls_restrained_S_all 1.104
_refine_ls_R_factor_all 0.1175
_refine_ls_R_factor_gt 0.1065
_refine_ls_shift/su_max 0.000
_refine_ls_shift/su_mean 0.000
_refine_ls_structure_factor_coef Fsqd
_refine_ls_weighting_details 'w=1/[\s^2^(Fo^2^)+(0.1324P)^2^+8.1061P] where P=(Fo^2^+2Fc^2^)/3'
_refine_ls_weighting_scheme calc
_refine_ls_wR_factor_gt 0.2886
_refine_ls_wR_factor_ref 0.2967
_reflns_Friedel_coverage 0.000
_reflns_number_gt 5305
_reflns_number_total 6348
_reflns_threshold_expression 'I > 2\s(I)'
_cod_data_source_file d4cc00719k2.cif
_cod_data_source_block 1120syz1_0m
_cod_depositor_comments 'Adding full bibliography for 7132961--7132963.cif.'
_cod_database_code 7132963
_shelx_shelxl_version_number 2018/3
_shelx_space_group_comment
;
The symmetry employed for this shelxl refinement is uniquely defined
by the following loop, which should always be used as a source of
symmetry information in preference to the above space-group names.
They are only intended as comments.
;
_shelx_estimated_absorpt_t_max 0.889
_shelx_estimated_absorpt_t_min 0.806
_olex2_refinement_description
;
1. Fixed Uiso
 At 1.2 times of:
  All C(H) groups, All C(H,H) groups
 At 1.5 times of:
  All C(H,H,H) groups
2.a Secondary CH2 refined with riding coordinates:
 C51(H51A,H51B), C25(H25A,H25B), C50(H50A,H50B), C24(H24A,H24B), C26(H26A,
 H26B), C52(H52A,H52B)
2.b Aromatic/amide H refined with riding coordinates:
 C28(H28), C7(H7), C43(H43), C37(H37), C35(H35), C6(H6), C29(H29), C41(H41),
 C13(H13), C40(H40), C16(H16), C10(H10), C3(H3), C9(H9), C14(H14), C46(H46),
 C2(H2), C31(H31), C33(H33), C44(H44), C45(H45), C19(H19), C18(H18), C17(H17)
2.c Idealised Me refined as rotating group:
 C32(H32A,H32B,H32C), C5(H5A,H5B,H5C), C27(H27A,H27B,H27C), C53(H53A,H53B,H53C)
;
_olex2_submission_special_instructions 'No special instructions were received'

loop_
_space_group_symop_operation_xyz
'x, y, z'
'-x, -y, -z'

loop_
_atom_site_label
_atom_site_type_symbol
_atom_site_fract_x
_atom_site_fract_y
_atom_site_fract_z
_atom_site_U_iso_or_equiv
_atom_site_adp_type
_atom_site_occupancy
_atom_site_site_symmetry_order
_atom_site_calc_flag
_atom_site_refinement_flags_posn
_atom_site_refinement_flags_adp
_atom_site_refinement_flags_occupancy
_atom_site_disorder_assembly
_atom_site_disorder_group
S1 S 0.79103(12) 0.24271(11) 0.93264(9) 0.0323(4) Uani 1 1 d . . . . .
S2 S 0.31075(12) 0.25191(11) 0.56773(9) 0.0314(4) Uani 1 1 d . . . . .
C48 C 0.6464(5) 0.4814(4) 0.5725(4) 0.0313(12) Uani 1 1 d . . . . .
C39 C 0.6022(5) 0.5225(4) 0.6510(4) 0.0306(12) Uani 1 1 d . . . . .
C005 C 0.4523(5) 0.3598(4) 0.5832(4) 0.0258(11) Uani 1 1 d . . . . .
C38 C 0.4772(5) 0.4474(4) 0.6604(4) 0.0313(12) Uani 1 1 d . . . . .
C30 C -0.1329(5) 0.0259(5) 0.6798(4) 0.0327(12) Uani 1 1 d . . . . .
C21 C 1.1257(5) 0.4721(5) 0.9198(4) 0.0330(12) Uani 1 1 d . . . . .
C11 C 0.9391(5) 0.4277(4) 0.8351(4) 0.0316(12) Uani 1 1 d . . . . .
C28 C 0.0723(5) 0.0797(5) 0.6287(4) 0.0338(12) Uani 1 1 d . . . . .
H28 H 0.130813 0.060235 0.597927 0.041 Uiso 1 1 calc R U . . .
C36 C 0.2309(5) 0.2740(5) 0.6632(4) 0.0309(12) Uani 1 1 d . . . . .
C7 C 0.5451(5) 0.0591(5) 0.8682(4) 0.0343(12) Uani 1 1 d . . . . .
H7 H 0.609609 0.041989 0.895088 0.041 Uiso 1 1 calc R U . . .
C34 C 0.1061(5) 0.1879(5) 0.6673(4) 0.0321(12) Uani 1 1 d . . . . .
C51 C 0.6162(5) 0.2239(4) 0.4945(4) 0.0321(12) Uani 1 1 d . . . . .
H51A H 0.696706 0.270192 0.526711 0.039 Uiso 1 1 calc R U . . .
H51B H 0.565146 0.179011 0.545525 0.039 Uiso 1 1 calc R U . . .
C43 C 0.9620(5) 0.7015(5) 0.5818(4) 0.0358(12) Uani 1 1 d . . . . .
H43 H 1.009971 0.766005 0.621023 0.043 Uiso 1 1 calc R U . . .
C20 C 1.2518(5) 0.5355(4) 0.9421(4) 0.0320(12) Uani 1 1 d . . . . .
C37 C 0.3954(5) 0.4486(4) 0.7260(4) 0.0311(12) Uani 1 1 d . . . . .
H37 H 0.418558 0.508963 0.772860 0.037 Uiso 1 1 calc R U . . .
C4 C 0.3317(5) -0.0012(5) 0.8224(4) 0.0342(12) Uani 1 1 d . . . . .
C25 C 1.1152(5) 0.2261(4) 0.9980(4) 0.0320(12) Uani 1 1 d . . . . .
H25A H 1.057327 0.175422 0.946827 0.038 Uiso 1 1 calc R U . . .
H25B H 1.190389 0.270720 0.965887 0.038 Uiso 1 1 calc R U . . .
C12 C 1.0652(5) 0.5043(4) 0.8426(4) 0.0296(11) Uani 1 1 d . . . . .
C35 C 0.2767(5) 0.3633(5) 0.7276(4) 0.0331(12) Uani 1 1 d . . . . .
H35 H 0.226109 0.369284 0.777013 0.040 Uiso 1 1 calc R U . . .
C23 C 0.9292(5) 0.3479(4) 0.9136(4) 0.0295(12) Uani 1 1 d . . . . .
C47 C 0.7704(5) 0.5429(4) 0.5472(4) 0.0315(12) Uani 1 1 d . . . . .
C6 C 0.4274(5) -0.0211(5) 0.8625(4) 0.0359(13) Uani 1 1 d . . . . .
H6 H 0.412752 -0.091737 0.887118 0.043 Uiso 1 1 calc R U . . .
C42 C 0.8415(5) 0.6393(5) 0.6055(4) 0.0329(12) Uani 1 1 d . . . . .
C29 C -0.0451(5) 0.0000(5) 0.6345(4) 0.0360(13) Uani 1 1 d . . . . .
H29 H -0.065534 -0.072556 0.607287 0.043 Uiso 1 1 calc R U . . .
C41 C 0.7914(5) 0.6751(5) 0.6857(4) 0.0344(12) Uani 1 1 d . . . . .
H41 H 0.840792 0.739562 0.724396 0.041 Uiso 1 1 calc R U . . .
C1 C 0.5700(5) 0.1656(4) 0.8346(4) 0.0318(12) Uani 1 1 d . . . . .
C15 C 1.3136(5) 0.6258(5) 0.8811(4) 0.0335(12) Uani 1 1 d . . . . .
C13 C 1.1269(6) 0.5943(5) 0.7842(4) 0.0367(13) Uani 1 1 d . . . . .
H13 H 1.084536 0.614375 0.732713 0.044 Uiso 1 1 calc R U . . .
C32 C -0.2604(5) -0.0598(5) 0.6850(4) 0.0380(13) Uani 1 1 d . . . . .
H32A H -0.287008 -0.101416 0.621553 0.057 Uiso 1 1 calc R U . . .
H32B H -0.314896 -0.023280 0.699678 0.057 Uiso 1 1 calc R U . . .
H32C H -0.262081 -0.110464 0.736984 0.057 Uiso 1 1 calc R U . . .
C40 C 0.6738(5) 0.6182(5) 0.7076(4) 0.0355(13) Uani 1 1 d . . . . .
H40 H 0.640919 0.643072 0.760581 0.043 Uiso 1 1 calc R U . . .
C50 C 0.5579(5) 0.2997(4) 0.4531(4) 0.0315(12) Uani 1 1 d . . . . .
H50A H 0.605759 0.341471 0.399171 0.038 Uiso 1 1 calc R U . . .
H50B H 0.474860 0.253978 0.425212 0.038 Uiso 1 1 calc R U . . .
C5 C 0.2041(5) -0.0889(5) 0.8134(4) 0.0400(13) Uani 1 1 d . . . . .
H5A H 0.190840 -0.130539 0.750243 0.060 Uiso 1 1 calc R U . . .
H5B H 0.146022 -0.053929 0.816572 0.060 Uiso 1 1 calc R U . . .
H5C H 0.192625 -0.139250 0.867452 0.060 Uiso 1 1 calc R U . . .
C16 C 1.4398(5) 0.6902(5) 0.9017(4) 0.0377(13) Uani 1 1 d . . . . .
H16 H 1.481246 0.749125 0.860703 0.045 Uiso 1 1 calc R U . . .
C10 C 0.8460(5) 0.4199(5) 0.7713(4) 0.0340(12) Uani 1 1 d . . . . .
H10 H 0.860087 0.474835 0.724019 0.041 Uiso 1 1 calc R U . . .
C8 C 0.6947(5) 0.2524(5) 0.8381(4) 0.0321(12) Uani 1 1 d . . . . .
C3 C 0.3552(5) 0.1053(5) 0.7905(4) 0.0361(13) Uani 1 1 d . . . . .
H3 H 0.290014 0.122091 0.764560 0.043 Uiso 1 1 calc R U . . .
C9 C 0.7289(5) 0.3344(5) 0.7715(4) 0.0343(12) Uani 1 1 d . . . . .
H9 H 0.669801 0.333542 0.722272 0.041 Uiso 1 1 calc R U . . .
C14 C 1.2479(5) 0.6515(5) 0.8031(4) 0.0366(13) Uani 1 1 d . . . . .
H14 H 1.290142 0.710941 0.762841 0.044 Uiso 1 1 calc R U . . .
C24 C 1.0602(5) 0.3035(5) 1.0401(4) 0.0331(12) Uani 1 1 d . . . . .
H24A H 0.982680 0.258891 1.069179 0.040 Uiso 1 1 calc R U . . .
H24B H 1.116173 0.352081 1.093439 0.040 Uiso 1 1 calc R U . . .
C26 C 1.1453(5) 0.1576(5) 1.0761(4) 0.0345(12) Uani 1 1 d . . . . .
H26A H 1.213788 0.207241 1.120495 0.041 Uiso 1 1 calc R U . . .
H26B H 1.074185 0.123325 1.116184 0.041 Uiso 1 1 calc R U . . .
C46 C 0.8242(5) 0.5135(4) 0.4664(4) 0.0327(12) Uani 1 1 d . . . . .
H46 H 0.778321 0.448951 0.426453 0.039 Uiso 1 1 calc R U . . .
C49 C 0.5514(5) 0.3799(5) 0.5313(4) 0.0333(12) Uani 1 1 d . . . . .
C2 C 0.4723(6) 0.1864(5) 0.7962(4) 0.0373(13) Uani 1 1 d . . . . .
H2 H 0.486070 0.257594 0.773337 0.045 Uiso 1 1 calc R U . . .
C31 C -0.1004(6) 0.1322(5) 0.7179(4) 0.0366(13) Uani 1 1 d . . . . .
H31 H -0.159380 0.151152 0.748549 0.044 Uiso 1 1 calc R U . . .
C33 C 0.0163(5) 0.2124(5) 0.7125(4) 0.0334(12) Uani 1 1 d . . . . .
H33 H 0.035787 0.284734 0.739784 0.040 Uiso 1 1 calc R U . . .
C22 C 1.0371(5) 0.3741(4) 0.9622(4) 0.0303(11) Uani 1 1 d . . . . .
C44 C 1.0111(6) 0.6713(5) 0.5039(4) 0.0391(13) Uani 1 1 d . . . . .
H44 H 1.092599 0.714250 0.489479 0.047 Uiso 1 1 calc R U . . .
C45 C 0.9412(5) 0.5769(5) 0.4453(4) 0.0373(13) Uani 1 1 d . . . . .
H45 H 0.975247 0.556629 0.390434 0.045 Uiso 1 1 calc R U . . .
C27 C 1.1789(6) 0.0671(5) 1.0317(4) 0.0403(14) Uani 1 1 d . . . . .
H27A H 1.110882 0.016828 0.988510 0.060 Uiso 1 1 calc R U . . .
H27B H 1.196688 0.025695 1.084731 0.060 Uiso 1 1 calc R U . . .
H27C H 1.250648 0.100561 0.993440 0.060 Uiso 1 1 calc R U . . .
C19 C 1.3211(6) 0.5164(5) 1.0219(4) 0.0394(13) Uani 1 1 d . . . . .
H19 H 1.282695 0.456822 1.063095 0.047 Uiso 1 1 calc R U . . .
C52 C 0.6322(6) 0.1472(5) 0.4170(4) 0.0389(13) Uani 1 1 d . . . . .
H52A H 0.692670 0.191730 0.371318 0.047 Uiso 1 1 calc R U . . .
H52B H 0.554057 0.108610 0.378265 0.047 Uiso 1 1 calc R U . . .
C18 C 1.4411(6) 0.5816(5) 1.0405(4) 0.0421(14) Uani 1 1 d . . . . .
H18 H 1.484351 0.568196 1.095437 0.051 Uiso 1 1 calc R U . . .
C53 C 0.6736(6) 0.0609(5) 0.4604(5) 0.0413(14) Uani 1 1 d . . . . .
H53A H 0.678292 0.011664 0.407243 0.062 Uiso 1 1 calc R U . . .
H53B H 0.615255 0.017689 0.507064 0.062 Uiso 1 1 calc R U . . .
H53C H 0.753780 0.098325 0.494759 0.062 Uiso 1 1 calc R U . . .
C17 C 1.5018(6) 0.6691(5) 0.9788(4) 0.0400(13) Uani 1 1 d . . . . .
H17 H 1.585999 0.712924 0.991362 0.048 Uiso 1 1 calc R U . . .

loop_
_atom_site_aniso_label
_atom_site_aniso_U_11
_atom_site_aniso_U_22
_atom_site_aniso_U_33
_atom_site_aniso_U_23
_atom_site_aniso_U_13
_atom_site_aniso_U_12
S1 0.0350(8) 0.0333(7) 0.0312(7) 0.0012(5) 0.0015(5) 0.0162(6)
S2 0.0341(8) 0.0286(7) 0.0313(7) -0.0053(5) 0.0014(5) 0.0127(6)
C48 0.042(3) 0.032(3) 0.026(3) 0.000(2) -0.003(2) 0.023(3)
C39 0.037(3) 0.029(3) 0.031(3) -0.001(2) -0.001(2) 0.018(2)
C005 0.029(3) 0.019(2) 0.032(3) 0.001(2) 0.000(2) 0.012(2)
C38 0.041(3) 0.028(3) 0.030(3) -0.001(2) -0.003(2) 0.020(2)
C30 0.036(3) 0.035(3) 0.029(3) -0.002(2) -0.002(2) 0.016(2)
C21 0.045(3) 0.038(3) 0.025(3) -0.007(2) 0.003(2) 0.026(3)
C11 0.040(3) 0.030(3) 0.030(3) -0.002(2) 0.004(2) 0.020(2)
C28 0.035(3) 0.030(3) 0.037(3) -0.005(2) 0.001(2) 0.015(2)
C36 0.037(3) 0.035(3) 0.028(3) -0.002(2) 0.004(2) 0.023(3)
C7 0.037(3) 0.035(3) 0.037(3) -0.001(2) 0.002(2) 0.022(3)
C34 0.040(3) 0.038(3) 0.027(3) -0.001(2) 0.002(2) 0.025(3)
C51 0.034(3) 0.030(3) 0.033(3) -0.002(2) -0.001(2) 0.013(2)
C43 0.033(3) 0.031(3) 0.041(3) 0.001(2) -0.004(2) 0.010(2)
C20 0.042(3) 0.030(3) 0.029(3) -0.005(2) 0.007(2) 0.019(3)
C37 0.038(3) 0.029(3) 0.030(3) -0.003(2) -0.001(2) 0.018(2)
C4 0.042(3) 0.032(3) 0.030(3) -0.006(2) 0.004(2) 0.017(3)
C25 0.037(3) 0.032(3) 0.030(3) 0.001(2) 0.003(2) 0.017(2)
C12 0.035(3) 0.029(3) 0.028(3) -0.001(2) 0.002(2) 0.017(2)
C35 0.039(3) 0.035(3) 0.032(3) -0.002(2) 0.000(2) 0.022(3)
C23 0.034(3) 0.030(3) 0.032(3) -0.003(2) 0.005(2) 0.020(2)
C47 0.036(3) 0.031(3) 0.032(3) 0.003(2) -0.002(2) 0.019(2)
C6 0.044(3) 0.034(3) 0.035(3) 0.002(2) 0.003(2) 0.021(3)
C42 0.037(3) 0.033(3) 0.033(3) 0.000(2) -0.003(2) 0.020(3)
C29 0.044(3) 0.028(3) 0.039(3) -0.004(2) -0.001(2) 0.019(3)
C41 0.036(3) 0.031(3) 0.035(3) -0.005(2) -0.004(2) 0.013(2)
C1 0.038(3) 0.029(3) 0.031(3) -0.005(2) 0.000(2) 0.017(2)
C15 0.035(3) 0.030(3) 0.037(3) -0.007(2) 0.008(2) 0.014(2)
C13 0.049(4) 0.034(3) 0.032(3) 0.002(2) 0.005(2) 0.022(3)
C32 0.038(3) 0.034(3) 0.040(3) -0.004(2) -0.003(2) 0.013(3)
C40 0.043(3) 0.037(3) 0.033(3) -0.002(2) 0.002(2) 0.023(3)
C50 0.033(3) 0.027(3) 0.032(3) -0.001(2) 0.001(2) 0.010(2)
C5 0.040(3) 0.037(3) 0.043(3) 0.000(3) 0.004(3) 0.015(3)
C16 0.040(3) 0.033(3) 0.043(3) -0.003(2) 0.009(3) 0.017(3)
C10 0.044(3) 0.037(3) 0.029(3) 0.001(2) 0.001(2) 0.025(3)
C8 0.041(3) 0.032(3) 0.032(3) -0.001(2) 0.003(2) 0.025(3)
C3 0.037(3) 0.037(3) 0.037(3) -0.002(2) -0.003(2) 0.018(3)
C9 0.041(3) 0.037(3) 0.030(3) -0.001(2) 0.000(2) 0.021(3)
C14 0.044(3) 0.029(3) 0.037(3) -0.003(2) 0.008(2) 0.014(3)
C24 0.036(3) 0.034(3) 0.032(3) 0.000(2) 0.004(2) 0.016(2)
C26 0.038(3) 0.033(3) 0.033(3) -0.003(2) 0.000(2) 0.015(2)
C46 0.036(3) 0.029(3) 0.034(3) -0.001(2) -0.001(2) 0.014(2)
C49 0.039(3) 0.034(3) 0.031(3) -0.001(2) -0.005(2) 0.020(3)
C2 0.043(3) 0.035(3) 0.038(3) -0.002(2) -0.001(2) 0.020(3)
C31 0.044(3) 0.037(3) 0.035(3) 0.002(2) 0.009(2) 0.021(3)
C33 0.039(3) 0.028(3) 0.035(3) -0.003(2) 0.007(2) 0.015(2)
C22 0.033(3) 0.030(3) 0.030(3) -0.003(2) 0.002(2) 0.015(2)
C44 0.037(3) 0.034(3) 0.045(3) 0.002(2) -0.002(3) 0.014(3)
C45 0.036(3) 0.038(3) 0.041(3) 0.002(2) 0.005(2) 0.017(3)
C27 0.045(3) 0.033(3) 0.045(3) -0.004(2) 0.001(3) 0.018(3)
C19 0.047(4) 0.032(3) 0.040(3) -0.006(2) -0.001(3) 0.018(3)
C52 0.051(4) 0.038(3) 0.034(3) 0.001(2) 0.004(3) 0.023(3)
C18 0.050(4) 0.036(3) 0.042(3) -0.006(3) -0.004(3) 0.019(3)
C53 0.051(4) 0.030(3) 0.047(3) -0.002(2) 0.002(3) 0.020(3)
C17 0.036(3) 0.032(3) 0.049(3) -0.007(3) 0.004(3) 0.011(3)

loop_
_atom_type_symbol
_atom_type_description
_atom_type_scat_dispersion_real
_atom_type_scat_dispersion_imag
_atom_type_scat_source
C C 0.0181 0.0091 'International Tables Vol C Tables 4.2.6.8 and 6.1.1.4'
H H 0.0000 0.0000 'International Tables Vol C Tables 4.2.6.8 and 6.1.1.4'
S S 0.3331 0.5567 'International Tables Vol C Tables 4.2.6.8 and 6.1.1.4'

loop_
_geom_angle_atom_site_label_1
_geom_angle_atom_site_label_2
_geom_angle_atom_site_label_3
_geom_angle
_geom_angle_site_symmetry_1
_geom_angle_site_symmetry_3
_geom_angle_publ_flag
C23 S1 C8 104.2(3) . . ?
C005 S2 C36 104.2(3) . . ?
C39 C48 C47 118.4(5) . . ?
C39 C48 C49 109.2(5) . . ?
C47 C48 C49 132.4(5) . . ?
C48 C39 C38 107.5(5) . . ?
C40 C39 C48 122.8(5) . . ?
C40 C39 C38 129.6(5) . . ?
C38 C005 S2 120.7(4) . . ?
C49 C005 S2 129.0(4) . . ?
C49 C005 C38 110.3(5) . . ?
C39 C38 C005 105.3(4) . . ?
C37 C38 C39 130.7(5) . . ?
C37 C38 C005 124.0(5) . . ?
C29 C30 C32 120.6(5) . . ?
C31 C30 C29 118.2(5) . . ?
C31 C30 C32 121.2(5) . . ?
C20 C21 C22 132.9(5) . . ?
C12 C21 C20 119.1(5) . . ?
C12 C21 C22 108.1(5) . . ?
C12 C11 C23 104.8(4) . . ?
C10 C11 C12 131.3(5) . . ?
C10 C11 C23 123.9(5) . . ?
C34 C28 H28 119.2 . . ?
C29 C28 H28 119.2 . . ?
C29 C28 C34 121.6(5) . . ?
C34 C36 S2 114.0(4) . . ?
C35 C36 S2 123.4(5) . . ?
C35 C36 C34 122.6(5) . . ?
C6 C7 H7 119.6 . . ?
C6 C7 C1 120.8(5) . . ?
C1 C7 H7 119.6 . . ?
C28 C34 C36 122.8(5) . . ?
C28 C34 C33 117.0(5) . . ?
C33 C34 C36 120.2(5) . . ?
H51A C51 H51B 107.7 . . ?
C50 C51 H51A 108.8 . . ?
C50 C51 H51B 108.8 . . ?
C52 C51 H51A 108.8 . . ?
C52 C51 H51B 108.8 . . ?
C52 C51 C50 113.6(4) . . ?
C42 C43 H43 119.3 . . ?
C44 C43 H43 119.3 . . ?
C44 C43 C42 121.5(5) . . ?
C21 C20 C15 118.1(5) . . ?
C19 C20 C21 124.5(5) . . ?
C19 C20 C15 117.4(5) . . ?
C38 C37 H37 118.5 . . ?
C38 C37 C35 123.0(5) . . ?
C35 C37 H37 118.5 . . ?
C6 C4 C5 122.1(5) . . ?
C6 C4 C3 117.8(6) . . ?
C3 C4 C5 120.1(5) . . ?
H25A C25 H25B 107.7 . . ?
C24 C25 H25A 108.9 . . ?
C24 C25 H25B 108.9 . . ?
C26 C25 H25A 108.9 . . ?
C26 C25 H25B 108.9 . . ?
C26 C25 C24 113.3(4) . . ?
C21 C12 C11 108.3(5) . . ?
C13 C12 C21 122.1(5) . . ?
C13 C12 C11 129.6(5) . . ?
C36 C35 C37 124.6(5) . . ?
C36 C35 H35 117.7 . . ?
C37 C35 H35 117.7 . . ?
C11 C23 S1 120.3(4) . . ?
C22 C23 S1 129.4(4) . . ?
C22 C23 C11 110.3(5) . . ?
C42 C47 C48 117.9(5) . . ?
C42 C47 C46 118.1(5) . . ?
C46 C47 C48 124.0(5) . . ?
C7 C6 H6 119.1 . . ?
C4 C6 C7 121.9(5) . . ?
C4 C6 H6 119.1 . . ?
C43 C42 C47 119.1(5) . . ?
C43 C42 C41 120.1(5) . . ?
C47 C42 C41 120.7(5) . . ?
C30 C29 H29 119.7 . . ?
C28 C29 C30 120.5(5) . . ?
C28 C29 H29 119.7 . . ?
C42 C41 H41 119.5 . . ?
C40 C41 C42 121.0(5) . . ?
C40 C41 H41 119.5 . . ?
C7 C1 C8 122.1(5) . . ?
C2 C1 C7 117.2(5) . . ?
C2 C1 C8 120.6(5) . . ?
C16 C15 C20 119.2(5) . . ?
C14 C15 C20 119.8(5) . . ?
C14 C15 C16 120.9(5) . . ?
C12 C13 H13 120.7 . . ?
C14 C13 C12 118.6(5) . . ?
C14 C13 H13 120.7 . . ?
C30 C32 H32A 109.5 . . ?
C30 C32 H32B 109.5 . . ?
C30 C32 H32C 109.5 . . ?
H32A C32 H32B 109.5 . . ?
H32A C32 H32C 109.5 . . ?
H32B C32 H32C 109.5 . . ?
C39 C40 H40 120.4 . . ?
C41 C40 C39 119.1(5) . . ?
C41 C40 H40 120.4 . . ?
C51 C50 H50A 109.2 . . ?
C51 C50 H50B 109.2 . . ?
H50A C50 H50B 107.9 . . ?
C49 C50 C51 111.9(4) . . ?
C49 C50 H50A 109.2 . . ?
C49 C50 H50B 109.2 . . ?
C4 C5 H5A 109.5 . . ?
C4 C5 H5B 109.5 . . ?
C4 C5 H5C 109.5 . . ?
H5A C5 H5B 109.5 . . ?
H5A C5 H5C 109.5 . . ?
H5B C5 H5C 109.5 . . ?
C15 C16 H16 119.4 . . ?
C17 C16 C15 121.2(6) . . ?
C17 C16 H16 119.4 . . ?
C11 C10 H10 118.3 . . ?
C11 C10 C9 123.4(5) . . ?
C9 C10 H10 118.3 . . ?
C1 C8 S1 114.8(4) . . ?
C9 C8 S1 123.5(5) . . ?
C9 C8 C1 121.7(5) . . ?
C4 C3 H3 119.6 . . ?
C2 C3 C4 120.9(5) . . ?
C2 C3 H3 119.6 . . ?
C10 C9 H9 117.8 . . ?
C8 C9 C10 124.4(5) . . ?
C8 C9 H9 117.8 . . ?
C15 C14 H14 118.9 . . ?
C13 C14 C15 122.2(6) . . ?
C13 C14 H14 118.9 . . ?
C25 C24 H24A 109.2 . . ?
C25 C24 H24B 109.2 . . ?
H24A C24 H24B 107.9 . . ?
C22 C24 C25 112.1(4) . . ?
C22 C24 H24A 109.2 . . ?
C22 C24 H24B 109.2 . . ?
C25 C26 H26A 109.0 . . ?
C25 C26 H26B 109.0 . . ?
H26A C26 H26B 107.8 . . ?
C27 C26 C25 112.9(5) . . ?
C27 C26 H26A 109.0 . . ?
C27 C26 H26B 109.0 . . ?
C47 C46 H46 119.5 . . ?
C45 C46 C47 120.9(5) . . ?
C45 C46 H46 119.5 . . ?
C48 C49 C50 129.2(5) . . ?
C005 C49 C48 107.6(5) . . ?
C005 C49 C50 122.8(5) . . ?
C1 C2 H2 119.3 . . ?
C3 C2 C1 121.4(5) . . ?
C3 C2 H2 119.3 . . ?
C30 C31 H31 119.1 . . ?
C30 C31 C33 121.8(5) . . ?
C33 C31 H31 119.1 . . ?
C34 C33 H33 119.6 . . ?
C31 C33 C34 120.9(5) . . ?
C31 C33 H33 119.6 . . ?
C21 C22 C24 127.8(5) . . ?
C23 C22 C21 108.6(5) . . ?
C23 C22 C24 123.3(5) . . ?
C43 C44 H44 120.1 . . ?
C43 C44 C45 119.8(6) . . ?
C45 C44 H44 120.1 . . ?
C46 C45 C44 120.6(5) . . ?
C46 C45 H45 119.7 . . ?
C44 C45 H45 119.7 . . ?
C26 C27 H27A 109.5 . . ?
C26 C27 H27B 109.5 . . ?
C26 C27 H27C 109.5 . . ?
H27A C27 H27B 109.5 . . ?
H27A C27 H27C 109.5 . . ?
H27B C27 H27C 109.5 . . ?
C20 C19 H19 119.2 . . ?
C18 C19 C20 121.6(6) . . ?
C18 C19 H19 119.2 . . ?
C51 C52 H52A 108.9 . . ?
C51 C52 H52B 108.9 . . ?
C51 C52 C53 113.3(5) . . ?
H52A C52 H52B 107.7 . . ?
C53 C52 H52A 108.9 . . ?
C53 C52 H52B 108.9 . . ?
C19 C18 H18 119.7 . . ?
C19 C18 C17 120.6(6) . . ?
C17 C18 H18 119.7 . . ?
C52 C53 H53A 109.5 . . ?
C52 C53 H53B 109.5 . . ?
C52 C53 H53C 109.5 . . ?
H53A C53 H53B 109.5 . . ?
H53A C53 H53C 109.5 . . ?
H53B C53 H53C 109.5 . . ?
C16 C17 C18 119.9(6) . . ?
C16 C17 H17 120.0 . . ?
C18 C17 H17 120.0 . . ?

loop_
_geom_bond_atom_site_label_1
_geom_bond_atom_site_label_2
_geom_bond_distance
_geom_bond_site_symmetry_2
_geom_bond_publ_flag
S1 C23 1.726(6) . ?
S1 C8 1.731(5) . ?
S2 C005 1.731(5) . ?
S2 C36 1.736(5) . ?
C48 C39 1.404(7) . ?
C48 C47 1.448(8) . ?
C48 C49 1.450(8) . ?
C39 C38 1.449(8) . ?
C39 C40 1.400(8) . ?
C005 C38 1.472(7) . ?
C005 C49 1.350(8) . ?
C38 C37 1.361(8) . ?
C30 C29 1.396(8) . ?
C30 C32 1.506(8) . ?
C30 C31 1.379(8) . ?
C21 C20 1.424(8) . ?
C21 C12 1.417(7) . ?
C21 C22 1.463(8) . ?
C11 C12 1.447(8) . ?
C11 C23 1.493(7) . ?
C11 C10 1.352(8) . ?
C28 H28 0.9500 . ?
C28 C34 1.401(8) . ?
C28 C29 1.392(8) . ?
C36 C34 1.484(8) . ?
C36 C35 1.361(8) . ?
C7 H7 0.9500 . ?
C7 C6 1.388(8) . ?
C7 C1 1.408(8) . ?
C34 C33 1.406(7) . ?
C51 H51A 0.9900 . ?
C51 H51B 0.9900 . ?
C51 C50 1.534(7) . ?
C51 C52 1.515(7) . ?
C43 H43 0.9500 . ?
C43 C42 1.410(8) . ?
C43 C44 1.361(8) . ?
C20 C15 1.435(8) . ?
C20 C19 1.424(8) . ?
C37 H37 0.9500 . ?
C37 C35 1.426(8) . ?
C4 C6 1.370(8) . ?
C4 C5 1.508(8) . ?
C4 C3 1.403(8) . ?
C25 H25A 0.9900 . ?
C25 H25B 0.9900 . ?
C25 C24 1.534(7) . ?
C25 C26 1.530(7) . ?
C12 C13 1.411(8) . ?
C35 H35 0.9500 . ?
C23 C22 1.338(8) . ?
C47 C42 1.417(8) . ?
C47 C46 1.421(8) . ?
C6 H6 0.9500 . ?
C42 C41 1.428(8) . ?
C29 H29 0.9500 . ?
C41 H41 0.9500 . ?
C41 C40 1.363(8) . ?
C1 C8 1.480(8) . ?
C1 C2 1.390(8) . ?
C15 C16 1.424(8) . ?
C15 C14 1.421(8) . ?
C13 H13 0.9500 . ?
C13 C14 1.355(8) . ?
C32 H32A 0.9800 . ?
C32 H32B 0.9800 . ?
C32 H32C 0.9800 . ?
C40 H40 0.9500 . ?
C50 H50A 0.9900 . ?
C50 H50B 0.9900 . ?
C50 C49 1.510(7) . ?
C5 H5A 0.9800 . ?
C5 H5B 0.9800 . ?
C5 H5C 0.9800 . ?
C16 H16 0.9500 . ?
C16 C17 1.356(9) . ?
C10 H10 0.9500 . ?
C10 C9 1.412(8) . ?
C8 C9 1.373(8) . ?
C3 H3 0.9500 . ?
C3 C2 1.387(8) . ?
C9 H9 0.9500 . ?
C14 H14 0.9500 . ?
C24 H24A 0.9900 . ?
C24 H24B 0.9900 . ?
C24 C22 1.514(7) . ?
C26 H26A 0.9900 . ?
C26 H26B 0.9900 . ?
C26 C27 1.525(7) . ?
C46 H46 0.9500 . ?
C46 C45 1.370(8) . ?
C2 H2 0.9500 . ?
C31 H31 0.9500 . ?
C31 C33 1.388(8) . ?
C33 H33 0.9500 . ?
C44 H44 0.9500 . ?
C44 C45 1.398(8) . ?
C45 H45 0.9500 . ?
C27 H27A 0.9800 . ?
C27 H27B 0.9800 . ?
C27 H27C 0.9800 . ?
C19 H19 0.9500 . ?
C19 C18 1.362(9) . ?
C52 H52A 0.9900 . ?
C52 H52B 0.9900 . ?
C52 C53 1.532(8) . ?
C18 H18 0.9500 . ?
C18 C17 1.416(9) . ?
C53 H53A 0.9800 . ?
C53 H53B 0.9800 . ?
C53 H53C 0.9800 . ?
C17 H17 0.9500 . ?

loop_
_geom_torsion_atom_site_label_1
_geom_torsion_atom_site_label_2
_geom_torsion_atom_site_label_3
_geom_torsion_atom_site_label_4
_geom_torsion
_geom_torsion_site_symmetry_1
_geom_torsion_site_symmetry_2
_geom_torsion_site_symmetry_3
_geom_torsion_site_symmetry_4
_geom_torsion_publ_flag
S1 C23 C22 C21 -178.4(4) . . . . ?
S1 C23 C22 C24 7.5(8) . . . . ?
S1 C8 C9 C10 0.5(8) . . . . ?
S2 C005 C38 C39 -179.6(3) . . . . ?
S2 C005 C38 C37 2.4(7) . . . . ?
S2 C005 C49 C48 179.3(4) . . . . ?
S2 C005 C49 C50 -6.7(8) . . . . ?
S2 C36 C34 C28 25.3(6) . . . . ?
S2 C36 C34 C33 -155.7(4) . . . . ?
S2 C36 C35 C37 -0.9(8) . . . . ?
C48 C39 C38 C005 0.5(5) . . . . ?
C48 C39 C38 C37 178.3(5) . . . . ?
C48 C39 C40 C41 0.6(8) . . . . ?
C48 C47 C42 C43 -179.2(5) . . . . ?
C48 C47 C42 C41 -0.9(7) . . . . ?
C48 C47 C46 C45 178.5(5) . . . . ?
C39 C48 C47 C42 2.2(7) . . . . ?
C39 C48 C47 C46 -176.7(5) . . . . ?
C39 C48 C49 C005 0.0(6) . . . . ?
C39 C48 C49 C50 -173.5(5) . . . . ?
C39 C38 C37 C35 -176.4(5) . . . . ?
C005 S2 C36 C34 -177.8(4) . . . . ?
C005 S2 C36 C35 3.6(5) . . . . ?
C005 C38 C37 C35 1.0(8) . . . . ?
C38 C39 C40 C41 178.7(5) . . . . ?
C38 C005 C49 C48 0.3(6) . . . . ?
C38 C005 C49 C50 174.4(5) . . . . ?
C38 C37 C35 C36 -1.9(8) . . . . ?
C30 C31 C33 C34 0.3(8) . . . . ?
C21 C20 C15 C16 -179.8(4) . . . . ?
C21 C20 C15 C14 1.9(7) . . . . ?
C21 C20 C19 C18 -178.6(5) . . . . ?
C21 C12 C13 C14 -0.1(8) . . . . ?
C11 C12 C13 C14 -177.0(5) . . . . ?
C11 C23 C22 C21 -0.2(6) . . . . ?
C11 C23 C22 C24 -174.3(4) . . . . ?
C11 C10 C9 C8 2.7(8) . . . . ?
C28 C34 C33 C31 -0.2(8) . . . . ?
C36 S2 C005 C38 -4.2(5) . . . . ?
C36 S2 C005 C49 177.0(5) . . . . ?
C36 C34 C33 C31 -179.3(5) . . . . ?
C7 C1 C8 S1 -29.6(6) . . . . ?
C7 C1 C8 C9 151.3(5) . . . . ?
C7 C1 C2 C3 -0.5(8) . . . . ?
C34 C28 C29 C30 -0.4(8) . . . . ?
C34 C36 C35 C37 -179.4(5) . . . . ?
C51 C50 C49 C48 78.2(7) . . . . ?
C51 C50 C49 C005 -94.5(6) . . . . ?
C43 C42 C41 C40 177.7(5) . . . . ?
C43 C44 C45 C46 -1.0(8) . . . . ?
C20 C21 C12 C11 -179.7(4) . . . . ?
C20 C21 C12 C13 2.8(7) . . . . ?
C20 C21 C22 C23 179.6(5) . . . . ?
C20 C21 C22 C24 -6.6(9) . . . . ?
C20 C15 C16 C17 -1.2(8) . . . . ?
C20 C15 C14 C13 0.8(8) . . . . ?
C20 C19 C18 C17 -1.8(8) . . . . ?
C4 C3 C2 C1 -0.7(8) . . . . ?
C25 C24 C22 C21 -76.8(7) . . . . ?
C25 C24 C22 C23 96.1(6) . . . . ?
C12 C21 C20 C15 -3.6(7) . . . . ?
C12 C21 C20 C19 175.5(5) . . . . ?
C12 C21 C22 C23 0.3(6) . . . . ?
C12 C21 C22 C24 174.0(5) . . . . ?
C12 C11 C23 S1 178.5(3) . . . . ?
C12 C11 C23 C22 0.0(5) . . . . ?
C12 C11 C10 C9 176.0(5) . . . . ?
C12 C13 C14 C15 -1.7(8) . . . . ?
C35 C36 C34 C28 -156.1(5) . . . . ?
C35 C36 C34 C33 22.9(8) . . . . ?
C23 S1 C8 C1 176.6(3) . . . . ?
C23 S1 C8 C9 -4.3(5) . . . . ?
C23 C11 C12 C21 0.1(5) . . . . ?
C23 C11 C12 C13 177.3(5) . . . . ?
C23 C11 C10 C9 -0.6(8) . . . . ?
C47 C48 C39 C38 179.4(4) . . . . ?
C47 C48 C39 C40 -2.1(7) . . . . ?
C47 C48 C49 C005 -179.7(5) . . . . ?
C47 C48 C49 C50 6.8(9) . . . . ?
C47 C42 C41 C40 -0.6(8) . . . . ?
C47 C46 C45 C44 1.0(8) . . . . ?
C6 C7 C1 C8 -178.9(5) . . . . ?
C6 C7 C1 C2 0.1(8) . . . . ?
C6 C4 C3 C2 2.3(8) . . . . ?
C42 C43 C44 C45 0.3(8) . . . . ?
C42 C47 C46 C45 -0.3(8) . . . . ?
C42 C41 C40 C39 0.8(8) . . . . ?
C29 C30 C31 C33 -0.4(8) . . . . ?
C29 C28 C34 C36 179.3(5) . . . . ?
C29 C28 C34 C33 0.3(8) . . . . ?
C1 C7 C6 C4 1.4(8) . . . . ?
C1 C8 C9 C10 179.5(5) . . . . ?
C15 C20 C19 C18 0.6(8) . . . . ?
C15 C16 C17 C18 -0.1(8) . . . . ?
C32 C30 C29 C28 179.2(5) . . . . ?
C32 C30 C31 C33 -179.2(5) . . . . ?
C40 C39 C38 C005 -177.8(5) . . . . ?
C40 C39 C38 C37 0.0(9) . . . . ?
C50 C51 C52 C53 -171.9(5) . . . . ?
C5 C4 C6 C7 178.2(5) . . . . ?
C5 C4 C3 C2 -178.6(5) . . . . ?
C16 C15 C14 C13 -177.4(5) . . . . ?
C10 C11 C12 C21 -177.0(5) . . . . ?
C10 C11 C12 C13 0.2(9) . . . . ?
C10 C11 C23 S1 -4.1(7) . . . . ?
C10 C11 C23 C22 177.4(5) . . . . ?
C8 S1 C23 C11 5.8(4) . . . . ?
C8 S1 C23 C22 -176.1(5) . . . . ?
C8 C1 C2 C3 178.6(5) . . . . ?
C3 C4 C6 C7 -2.6(8) . . . . ?
C14 C15 C16 C17 177.0(5) . . . . ?
C24 C25 C26 C27 170.0(5) . . . . ?
C26 C25 C24 C22 177.2(5) . . . . ?
C46 C47 C42 C43 -0.3(7) . . . . ?
C46 C47 C42 C41 178.0(5) . . . . ?
C49 C48 C39 C38 -0.4(6) . . . . ?
C49 C48 C39 C40 178.1(5) . . . . ?
C49 C48 C47 C42 -178.1(5) . . . . ?
C49 C48 C47 C46 3.0(8) . . . . ?
C49 C005 C38 C39 -0.5(6) . . . . ?
C49 C005 C38 C37 -178.5(5) . . . . ?
C2 C1 C8 S1 151.3(4) . . . . ?
C2 C1 C8 C9 -27.8(7) . . . . ?
C31 C30 C29 C28 0.4(8) . . . . ?
C22 C21 C20 C15 177.1(5) . . . . ?
C22 C21 C20 C19 -3.7(8) . . . . ?
C22 C21 C12 C11 -0.3(5) . . . . ?
C22 C21 C12 C13 -177.7(5) . . . . ?
C44 C43 C42 C47 0.3(8) . . . . ?
C44 C43 C42 C41 -178.0(5) . . . . ?
C19 C20 C15 C16 0.9(7) . . . . ?
C19 C20 C15 C14 -177.3(5) . . . . ?
C19 C18 C17 C16 1.6(8) . . . . ?
C52 C51 C50 C49 -176.2(5) . . . . ?
